data_7156673
loop_
_publ_author_name
'He, Jun'
'Xu, Jie-Kun'
'Zhang, Jia'
'Bai, Hong-Jin'
'Ma, Bing-Zhi'
'Cheng, Yung-Chi'
'Zhang, Wei-Ku'

_publ_section_title
;
 Fischeriana A, a meroterpenoid with an unusual 6/6/5/5/5/6/6 heptacyclic
 carbon skeleton from the roots of Euphorbia fischeriana.
;
_journal_issue 10
_journal_name_full 'Organic &amp; biomolecular chemistry'
_journal_page_first 2721
_journal_page_last 2724
_journal_paper_doi 10.1039/c9ob00013e
_journal_volume 17
_journal_year 2019
_chemical_absolute_configuration ad
_chemical_formula_moiety 'C27 H30 O8, C4 H8 O2'
_chemical_formula_sum 'C31 H38 O10'
_chemical_formula_weight 570.61
_space_group_crystal_system orthorhombic
_space_group_IT_number 19
_space_group_name_Hall 'P 2ac 2ab'
_space_group_name_H-M_alt 'P 21 21 21'
_symmetry_space_group_name_Hall 'P 2ac 2ab'
_symmetry_space_group_name_H-M 'P 21 21 21'
_atom_sites_solution_hydrogens geom
_atom_sites_solution_primary direct
_atom_sites_solution_secondary difmap
_audit_creation_date 2018-01-12
_audit_creation_method
;
  Olex2 1.1
  (compiled 2011.02.15 svn.r1672, GUI svn.r3494)
;
_audit_update_record
;
2018-11-21 deposited with the CCDC.
2019-02-05 downloaded from the CCDC.
;
_cell_angle_alpha 90.00
_cell_angle_beta 90.00
_cell_angle_gamma 90.00
_cell_formula_units_Z 4
_cell_length_a 11.8058(8)
_cell_length_b 12.6003(11)
_cell_length_c 19.4463(12)
_cell_measurement_reflns_used 9058
_cell_measurement_temperature 108.20(14)
_cell_measurement_theta_max 71.1450
_cell_measurement_theta_min 4.1500
_cell_volume 2892.8(4)
_computing_cell_refinement
;
CrysAlisPro, Agilent Technologies,
Version 1.171.37.35 (release 13-08-2014 CrysAlis171 .NET)
(compiled Aug 13 2014,18:06:01)
;
_computing_data_collection
;
CrysAlisPro, Agilent Technologies,
Version 1.171.37.35 (release 13-08-2014 CrysAlis171 .NET)
(compiled Aug 13 2014,18:06:01)
;
_computing_data_reduction
;
CrysAlisPro, Agilent Technologies,
Version 1.171.37.35 (release 13-08-2014 CrysAlis171 .NET)
(compiled Aug 13 2014,18:06:01)
;
_computing_molecular_graphics
;
O. V. Dolomanov, L. J. Bourhis, R. J. Gildea, J. A. K. Howard and H. Puschmann,
OLEX2: a complete structure solution, refinement and analysis program.
J. Appl. Cryst. (2009). 42, 339-341.
;
_computing_publication_material
;
O. V. Dolomanov, L. J. Bourhis, R. J. Gildea, J. A. K. Howard and H. Puschmann,
OLEX2: a complete structure solution, refinement and analysis program.
J. Appl. Cryst. (2009). 42, 339-341.
;
_computing_structure_refinement 'SHELXL-97 (Sheldrick, 1997)'
_computing_structure_solution 'A short history of SHELX (Sheldrick, 2007)/Bruker'
_diffrn_ambient_environment N~2~
_diffrn_ambient_temperature 108.20(14)
_diffrn_detector 'CCD plate'
_diffrn_detector_area_resol_mean 16.0971
_diffrn_detector_type Eos
_diffrn_measured_fraction_theta_full 0.9993
_diffrn_measured_fraction_theta_max 0.9850
_diffrn_measurement_details
;
#__ type_ start__ end____ width___ exp.time_
  1 omega   25.00   50.00   1.0000    2.0000
omega____ theta____ kappa____ phi______ frames
    -       34.8036   57.0000   60.0000 25

#__ type_ start__ end____ width___ exp.time_
  2 omega   57.00  102.00   1.0000    2.0000
omega____ theta____ kappa____ phi______ frames
    -       34.8036   57.0000   60.0000 45

#__ type_ start__ end____ width___ exp.time_
  3 omega   92.00  166.00   1.0000    5.0000
omega____ theta____ kappa____ phi______ frames
    -      108.0000   45.0000   30.0000 74

#__ type_ start__ end____ width___ exp.time_
  4 omega   94.00  120.00   1.0000    5.0000
omega____ theta____ kappa____ phi______ frames
    -      108.0000  -61.0000  -90.0000 26

#__ type_ start__ end____ width___ exp.time_
  5 omega   70.00  116.00   1.0000    5.0000
omega____ theta____ kappa____ phi______ frames
    -      108.0000 -111.0000 -180.0000 46

#__ type_ start__ end____ width___ exp.time_
  6 omega   56.00   83.00   1.0000    5.0000
omega____ theta____ kappa____ phi______ frames
    -      108.0000  -61.0000  -90.0000 27

#__ type_ start__ end____ width___ exp.time_
  7 omega   67.00   93.00   1.0000    5.0000
omega____ theta____ kappa____ phi______ frames
    -      108.0000  -45.0000  -60.0000 26

#__ type_ start__ end____ width___ exp.time_
  8 omega   58.00  109.00   1.0000    5.0000
omega____ theta____ kappa____ phi______ frames
    -      108.0000  -94.0000 -120.0000 51

#__ type_ start__ end____ width___ exp.time_
  9 omega   51.00  107.00   1.0000    5.0000
omega____ theta____ kappa____ phi______ frames
    -      108.0000  -94.0000  -30.0000 56

#__ type_ start__ end____ width___ exp.time_
 10 omega   56.00   82.00   1.0000    5.0000
omega____ theta____ kappa____ phi______ frames
    -      108.0000  -77.0000   60.0000 26

#__ type_ start__ end____ width___ exp.time_
 11 omega   42.00   87.00   1.0000    5.0000
omega____ theta____ kappa____ phi______ frames
    -      108.0000  -30.0000   90.0000 45

#__ type_ start__ end____ width___ exp.time_
 12 omega   40.00   94.00   1.0000    5.0000
omega____ theta____ kappa____ phi______ frames
    -      108.0000  -45.0000  150.0000 54

#__ type_ start__ end____ width___ exp.time_
 13 omega   45.00  104.00   1.0000    5.0000
omega____ theta____ kappa____ phi______ frames
    -      108.0000  -94.0000   60.0000 59

#__ type_ start__ end____ width___ exp.time_
 14 omega   38.00   89.00   1.0000    5.0000
omega____ theta____ kappa____ phi______ frames
    -      108.0000  -30.0000   30.0000 51

#__ type_ start__ end____ width___ exp.time_
 15 omega   70.00  172.00   1.0000    5.0000
omega____ theta____ kappa____ phi______ frames
    -      108.0000   15.0000  -60.0000 102

#__ type_ start__ end____ width___ exp.time_
 16 omega  146.00  176.00   1.0000    5.0000
omega____ theta____ kappa____ phi______ frames
    -      108.0000   45.0000 -150.0000 30

#__ type_ start__ end____ width___ exp.time_
 17 omega   93.00  138.00   1.0000    5.0000
omega____ theta____ kappa____ phi______ frames
    -      108.0000   45.0000 -150.0000 45

#__ type_ start__ end____ width___ exp.time_
 18 omega   49.00   89.00   1.0000    2.0000
omega____ theta____ kappa____ phi______ frames
    -       34.8036   57.0000 -120.0000 40

#__ type_ start__ end____ width___ exp.time_
 19 omega   43.00  102.00   1.0000    2.0000
omega____ theta____ kappa____ phi______ frames
    -       34.8036   77.0000  -90.0000 59

#__ type_ start__ end____ width___ exp.time_
 20 omega   41.00   75.00   1.0000    5.0000
omega____ theta____ kappa____ phi______ frames
    -      108.0000  -30.0000  -30.0000 34

#__ type_ start__ end____ width___ exp.time_
 21 omega   41.00   89.00   1.0000    5.0000
omega____ theta____ kappa____ phi______ frames
    -      108.0000  -30.0000  -90.0000 48

#__ type_ start__ end____ width___ exp.time_
 22 omega   40.00   96.00   1.0000    5.0000
omega____ theta____ kappa____ phi______ frames
    -      108.0000  -45.0000 -150.0000 56

#__ type_ start__ end____ width___ exp.time_
 23 omega   31.00   95.00   1.0000    2.0000
omega____ theta____ kappa____ phi______ frames
    -       34.8036 -138.0000  -17.0000 64

#__ type_ start__ end____ width___ exp.time_
 24 omega   23.00   59.00   1.0000    2.0000
omega____ theta____ kappa____ phi______ frames
    -       34.8036  -77.0000  120.0000 36

#__ type_ start__ end____ width___ exp.time_
 25 omega   20.00   46.00   1.0000    2.0000
omega____ theta____ kappa____ phi______ frames
    -       34.8036  -99.0000  150.0000 26

#__ type_ start__ end____ width___ exp.time_
 26 omega   37.00   90.00   1.0000    2.0000
omega____ theta____ kappa____ phi______ frames
    -       34.8036 -131.0000  157.0000 53

#__ type_ start__ end____ width___ exp.time_
 27 omega   40.00  106.00   1.0000    5.0000
omega____ theta____ kappa____ phi______ frames
    -      108.0000  -77.0000  120.0000 66

#__ type_ start__ end____ width___ exp.time_
 28 omega   18.00   81.00   1.0000    2.0000
omega____ theta____ kappa____ phi______ frames
    -       34.8036   57.0000   30.0000 63

#__ type_ start__ end____ width___ exp.time_
 29 omega   19.00   44.00   1.0000    2.0000
omega____ theta____ kappa____ phi______ frames
    -       34.8036   57.0000 -120.0000 25

#__ type_ start__ end____ width___ exp.time_
 30 omega  -32.00   48.00   1.0000    2.0000
omega____ theta____ kappa____ phi______ frames
    -       34.8036  -57.0000   60.0000 80

#__ type_ start__ end____ width___ exp.time_
 31 omega    4.00   30.00   1.0000    2.0000
omega____ theta____ kappa____ phi______ frames
    -       34.8036  -99.0000   60.0000 26

#__ type_ start__ end____ width___ exp.time_
 32 omega  -31.00   44.00   1.0000    2.0000
omega____ theta____ kappa____ phi______ frames
    -       34.8036  -57.0000    0.0000 75
;
_diffrn_measurement_device 'four-circle diffractometer'
_diffrn_measurement_device_type 'Xcalibur, Eos, Gemini'
_diffrn_measurement_method '\w scans'
_diffrn_orient_matrix_UB_11 0.1268317000
_diffrn_orient_matrix_UB_12 -0.0255057000
_diffrn_orient_matrix_UB_13 -0.0084398000
_diffrn_orient_matrix_UB_21 0.0305362000
_diffrn_orient_matrix_UB_22 0.1085299000
_diffrn_orient_matrix_UB_23 0.0311688000
_diffrn_orient_matrix_UB_31 0.0016584000
_diffrn_orient_matrix_UB_32 -0.0497317000
_diffrn_orient_matrix_UB_33 0.0722319000
_diffrn_radiation_monochromator graphite
_diffrn_radiation_probe x-ray
_diffrn_radiation_type 'Cu K\a'
_diffrn_radiation_wavelength 1.54184
_diffrn_reflns_av_R_equivalents 0.0381
_diffrn_reflns_av_unetI/netI 0.0320
_diffrn_reflns_limit_h_max 14
_diffrn_reflns_limit_h_min -14
_diffrn_reflns_limit_k_max 15
_diffrn_reflns_limit_k_min -15
_diffrn_reflns_limit_l_max 23
_diffrn_reflns_limit_l_min -13
_diffrn_reflns_number 20698
_diffrn_reflns_theta_full 71.46
_diffrn_reflns_theta_max 71.46
_diffrn_reflns_theta_min 4.18
_diffrn_source 'Enhance (Cu) X-ray Source'
_exptl_absorpt_coefficient_mu 0.809
_exptl_absorpt_correction_T_max 1.00000
_exptl_absorpt_correction_T_min 0.90664
_exptl_absorpt_correction_type multi-scan
_exptl_absorpt_process_details
;
CrysAlisPro, Agilent Technologies,
Version 1.171.37.35 (release 13-08-2014 CrysAlis171 .NET)
(compiled Aug 13 2014,18:06:01)
Empirical absorption correction using spherical harmonics,
 implemented in SCALE3 ABSPACK scaling algorithm.
;
_exptl_crystal_density_diffrn 1.310
_exptl_crystal_density_method 'not measured'
_exptl_crystal_F_000 1216
_exptl_crystal_size_max 0.25
_exptl_crystal_size_mid 0.23
_exptl_crystal_size_min 0.11
_refine_diff_density_max 0.286
_refine_diff_density_min -0.240
_refine_diff_density_rms 0.047
_refine_ls_abs_structure_details 'Flack H D (1983), Acta Cryst. A39, 876-881'
_refine_ls_abs_structure_Flack -0.02(13)
_refine_ls_extinction_method none
_refine_ls_goodness_of_fit_ref 1.024
_refine_ls_hydrogen_treatment mixed
_refine_ls_matrix_type full
_refine_ls_number_parameters 378
_refine_ls_number_reflns 5559
_refine_ls_number_restraints 0
_refine_ls_restrained_S_all 1.024
_refine_ls_R_factor_all 0.0398
_refine_ls_R_factor_gt 0.0373
_refine_ls_shift/su_max 0.002
_refine_ls_shift/su_mean 0.000
_refine_ls_structure_factor_coef Fsqd
_refine_ls_weighting_details 'calc w=1/[\s^2^(Fo^2^)+(0.0591P)^2^+0.4414P] where P=(Fo^2^+2Fc^2^)/3'
_refine_ls_weighting_scheme calc
_refine_ls_wR_factor_gt 0.0944
_refine_ls_wR_factor_ref 0.0973
_reflns_number_gt 5269
_reflns_number_total 5559
_reflns_threshold_expression >2sigma(I)
_cod_data_source_file c9ob00013e2.cif
_cod_data_source_block exp_5322
_cod_depositor_comments 'Adding full bibliography for 7156673.cif.'
_cod_original_cell_volume 2892.7(3)
_cod_database_code 7156673
_reflns_odcompleteness_completeness 99.93
_reflns_odcompleteness_iscentric 1
_reflns_odcompleteness_theta 66.97

loop_
_space_group_symop_id
_space_group_symop_operation_xyz
1 'x, y, z'
2 '-x+1/2, -y, z+1/2'
3 'x+1/2, -y+1/2, -z'
4 '-x, y+1/2, -z+1/2'

loop_
_atom_site_label
_atom_site_type_symbol
_atom_site_fract_x
_atom_site_fract_y
_atom_site_fract_z
_atom_site_U_iso_or_equiv
_atom_site_adp_type
_atom_site_occupancy
_atom_site_symmetry_multiplicity
_atom_site_calc_flag
_atom_site_refinement_flags
O6 O 0.28498(9) 0.28304(9) 0.10457(6) 0.0159(2) Uani 1 1 d .
O7 O 0.30045(12) 0.62457(10) 0.20699(7) 0.0245(3) Uani 1 1 d .
O4 O 0.33711(11) 0.35386(10) -0.06373(6) 0.0230(3) Uani 1 1 d .
O8 O 0.16320(12) 0.32166(10) 0.33208(6) 0.0263(3) Uani 1 1 d .
H8 H 0.1562 0.3659 0.3627 0.039 Uiso 1 1 calc R
C18 C 0.29966(13) 0.45691(14) 0.15721(9) 0.0177(3) Uani 1 1 d .
O2 O 0.63483(11) 0.40672(11) 0.05330(7) 0.0269(3) Uani 1 1 d .
O5 O 0.34865(12) 0.53152(11) -0.06304(7) 0.0297(3) Uani 1 1 d .
O3 O 0.51196(10) 0.27166(10) 0.14921(6) 0.0205(3) Uani 1 1 d .
H3 H 0.5419 0.3279 0.1602 0.031 Uiso 1 1 calc R
C20 C 0.22570(14) 0.30368(13) 0.21889(9) 0.0178(3) Uani 1 1 d .
H20 H 0.2072 0.2320 0.2201 0.021 Uiso 1 1 calc R
O1 O 0.55369(10) 0.31085(10) -0.03127(7) 0.0233(3) Uani 1 1 d .
C15 C 0.36035(14) 0.43137(14) 0.04203(9) 0.0187(3) Uani 1 1 d .
C23 C 0.27566(14) 0.52044(13) 0.21501(9) 0.0190(3) Uani 1 1 d .
C17 C 0.33024(14) 0.50023(14) 0.09176(9) 0.0181(3) Uani 1 1 d .
H17 H 0.3294 0.5730 0.0839 0.022 Uiso 1 1 calc R
C21 C 0.20563(14) 0.36854(14) 0.27539(9) 0.0189(3) Uani 1 1 d .
C22 C 0.22919(14) 0.47748(13) 0.27368(9) 0.0195(3) Uani 1 1 d .
H22 H 0.2137 0.5201 0.3116 0.023 Uiso 1 1 calc R
C14 C 0.56961(14) 0.33982(14) 0.03541(9) 0.0207(4) Uani 1 1 d .
C19 C 0.27360(13) 0.34793(13) 0.16108(8) 0.0162(3) Uani 1 1 d .
C27 C 0.26544(18) 0.69484(15) 0.26076(10) 0.0297(4) Uani 1 1 d .
H27A H 0.2874 0.7661 0.2495 0.045 Uiso 1 1 calc R
H27B H 0.3008 0.6741 0.3031 0.045 Uiso 1 1 calc R
H27C H 0.1846 0.6915 0.2657 0.045 Uiso 1 1 calc R
C26 C 0.35824(17) -0.17397(16) -0.00742(11) 0.0309(4) Uani 1 1 d .
H26A H 0.3171 -0.1426 -0.0448 0.046 Uiso 1 1 calc R
H26B H 0.3227 -0.1553 0.0353 0.046 Uiso 1 1 calc R
H26C H 0.3584 -0.2498 -0.0125 0.046 Uiso 1 1 calc R
C12 C 0.36970(14) 0.31541(14) 0.05660(8) 0.0166(3) Uani 1 1 d .
C6 C 0.43690(15) 0.03963(15) -0.07704(9) 0.0238(4) Uani 1 1 d .
H6A H 0.4489 -0.0067 -0.1162 0.029 Uiso 1 1 calc R
H6B H 0.3559 0.0458 -0.0696 0.029 Uiso 1 1 calc R
C16 C 0.35138(14) 0.44928(15) -0.03153(9) 0.0230(4) Uani 1 1 d .
C8 C 0.47540(14) 0.21846(14) -0.02968(9) 0.0197(3) Uani 1 1 d .
C11 C 0.49016(14) 0.27195(14) 0.07932(9) 0.0177(3) Uani 1 1 d .
C4 C 0.48112(16) -0.13276(15) -0.00784(10) 0.0273(4) Uani 1 1 d .
C25 C 0.54067(19) -0.18325(18) -0.07073(12) 0.0367(5) Uani 1 1 d .
H25A H 0.5531 -0.2574 -0.0622 0.055 Uiso 1 1 calc R
H25B H 0.6121 -0.1487 -0.0783 0.055 Uiso 1 1 calc R
H25C H 0.4938 -0.1750 -0.1107 0.055 Uiso 1 1 calc R
C1 C 0.53211(16) 0.00740(15) 0.11414(10) 0.0247(4) Uani 1 1 d .
H1A H 0.6119 0.0211 0.1062 0.030 Uiso 1 1 calc R
H1B H 0.5106 0.0430 0.1564 0.030 Uiso 1 1 calc R
C24 C 0.33657(14) 0.05175(14) 0.07417(9) 0.0201(3) Uani 1 1 d .
H24A H 0.3165 -0.0184 0.0890 0.030 Uiso 1 1 calc R
H24B H 0.2910 0.0711 0.0352 0.030 Uiso 1 1 calc R
H24C H 0.3236 0.1011 0.1109 0.030 Uiso 1 1 calc R
C2 C 0.51417(19) -0.11195(15) 0.12262(11) 0.0305(4) Uani 1 1 d .
H2A H 0.5604 -0.1379 0.1602 0.037 Uiso 1 1 calc R
H2B H 0.4355 -0.1259 0.1337 0.037 Uiso 1 1 calc R
C7 C 0.48629(16) 0.14961(15) -0.09270(9) 0.0243(4) Uani 1 1 d .
H7A H 0.5654 0.1430 -0.1055 0.029 Uiso 1 1 calc R
H7B H 0.4458 0.1816 -0.1308 0.029 Uiso 1 1 calc R
C13 C 0.35745(14) 0.26749(14) -0.01617(9) 0.0189(3) Uani 1 1 d .
H13 H 0.2973 0.2140 -0.0181 0.023 Uiso 1 1 calc R
C9 C 0.50903(14) 0.16660(14) 0.03876(9) 0.0187(3) Uani 1 1 d .
H9 H 0.5914 0.1580 0.0363 0.022 Uiso 1 1 calc R
C3 C 0.54584(19) -0.17008(16) 0.05662(11) 0.0334(5) Uani 1 1 d .
H3A H 0.5319 -0.2453 0.0631 0.040 Uiso 1 1 calc R
H3B H 0.6264 -0.1610 0.0486 0.040 Uiso 1 1 calc R
C5 C 0.49233(14) -0.00943(14) -0.01304(9) 0.0214(4) Uani 1 1 d .
H5 H 0.5736 0.0028 -0.0196 0.026 Uiso 1 1 calc R
C10 C 0.46253(14) 0.05411(14) 0.05383(9) 0.0199(3) Uani 1 1 d .
O10 O 0.23353(12) 0.04957(11) 0.26132(7) 0.0306(3) Uani 1 1 d .
O9 O 0.37030(14) -0.06867(11) 0.28173(8) 0.0359(4) Uani 1 1 d .
C29 C 0.33386(18) 0.01974(15) 0.28718(10) 0.0289(4) Uani 1 1 d .
C30 C 0.16775(17) -0.03114(15) 0.22659(11) 0.0294(4) Uani 1 1 d .
H30A H 0.1375 -0.0813 0.2597 0.035 Uiso 1 1 calc R
H30B H 0.2148 -0.0695 0.1941 0.035 Uiso 1 1 calc R
C28 C 0.3935(2) 0.10964(19) 0.32170(15) 0.0487(7) Uani 1 1 d .
H28A H 0.4424 0.1443 0.2893 0.073 Uiso 1 1 calc R
H28B H 0.4377 0.0829 0.3594 0.073 Uiso 1 1 calc R
H28C H 0.3387 0.1595 0.3387 0.073 Uiso 1 1 calc R
C31 C 0.0727(2) 0.0245(2) 0.18945(15) 0.0470(6) Uani 1 1 d .
H31A H 0.0251 0.0598 0.2223 0.070 Uiso 1 1 calc R
H31B H 0.0289 -0.0266 0.1643 0.070 Uiso 1 1 calc R
H31C H 0.1037 0.0757 0.1581 0.070 Uiso 1 1 calc R

loop_
_atom_site_aniso_label
_atom_site_aniso_U_11
_atom_site_aniso_U_22
_atom_site_aniso_U_33
_atom_site_aniso_U_23
_atom_site_aniso_U_13
_atom_site_aniso_U_12
O6 0.0158(5) 0.0156(6) 0.0163(5) -0.0010(4) 0.0014(4) -0.0014(4)
O7 0.0331(7) 0.0128(6) 0.0276(6) -0.0020(5) 0.0005(5) -0.0023(5)
O4 0.0272(6) 0.0250(6) 0.0167(6) 0.0031(5) -0.0017(5) 0.0023(5)
O8 0.0417(8) 0.0207(6) 0.0165(6) -0.0016(5) 0.0070(5) -0.0033(6)
C18 0.0164(7) 0.0167(8) 0.0199(8) 0.0003(7) -0.0019(6) 0.0015(6)
O2 0.0190(6) 0.0246(7) 0.0372(7) -0.0043(6) 0.0027(5) -0.0043(5)
O5 0.0408(8) 0.0259(7) 0.0224(6) 0.0092(5) 0.0001(6) 0.0035(6)
O3 0.0232(6) 0.0170(6) 0.0212(6) -0.0021(5) -0.0070(5) -0.0018(5)
C20 0.0193(8) 0.0131(7) 0.0211(8) -0.0008(7) -0.0020(6) -0.0012(6)
O1 0.0208(6) 0.0239(6) 0.0253(6) -0.0005(5) 0.0060(5) -0.0036(5)
C15 0.0147(7) 0.0201(8) 0.0214(8) 0.0046(7) -0.0008(6) 0.0001(6)
C23 0.0183(8) 0.0159(8) 0.0229(8) 0.0004(7) -0.0041(7) 0.0006(6)
C17 0.0164(7) 0.0149(7) 0.0231(8) 0.0030(7) -0.0027(6) -0.0009(6)
C21 0.0194(8) 0.0202(8) 0.0172(8) 0.0005(7) -0.0006(6) 0.0010(7)
C22 0.0210(8) 0.0186(8) 0.0190(8) -0.0058(7) -0.0020(6) 0.0022(6)
C14 0.0146(7) 0.0196(8) 0.0279(9) -0.0001(7) 0.0033(7) 0.0030(7)
C19 0.0152(7) 0.0176(8) 0.0158(7) -0.0008(6) -0.0035(6) 0.0020(6)
C27 0.0401(11) 0.0165(9) 0.0326(10) -0.0075(8) -0.0034(9) 0.0014(8)
C26 0.0333(10) 0.0241(9) 0.0351(10) -0.0059(8) -0.0046(8) -0.0042(8)
C12 0.0148(7) 0.0183(8) 0.0167(7) -0.0005(6) 0.0006(6) 0.0003(6)
C6 0.0243(8) 0.0255(9) 0.0217(8) -0.0064(7) 0.0011(7) 0.0001(7)
C16 0.0196(8) 0.0270(9) 0.0224(9) 0.0030(7) 0.0020(7) 0.0020(7)
C8 0.0177(8) 0.0202(8) 0.0214(8) 0.0004(7) 0.0030(7) -0.0018(7)
C11 0.0145(7) 0.0172(8) 0.0215(8) -0.0013(6) -0.0011(6) 0.0003(6)
C4 0.0273(9) 0.0216(9) 0.0330(10) -0.0083(8) -0.0042(8) 0.0021(7)
C25 0.0359(11) 0.0285(10) 0.0456(12) -0.0146(10) -0.0005(9) 0.0031(9)
C1 0.0276(9) 0.0189(8) 0.0276(9) -0.0013(7) -0.0093(8) 0.0027(7)
C24 0.0215(8) 0.0181(8) 0.0208(8) 0.0005(7) 0.0000(6) -0.0009(7)
C2 0.0381(11) 0.0199(9) 0.0336(10) 0.0006(8) -0.0148(9) 0.0026(8)
C7 0.0235(8) 0.0280(9) 0.0213(8) -0.0009(7) 0.0055(7) -0.0008(7)
C13 0.0182(8) 0.0211(8) 0.0174(8) 0.0019(7) -0.0006(6) 0.0007(7)
C9 0.0144(7) 0.0198(8) 0.0220(8) -0.0031(7) -0.0006(6) 0.0015(6)
C3 0.0373(11) 0.0184(9) 0.0444(11) -0.0065(9) -0.0136(9) 0.0048(8)
C5 0.0165(7) 0.0214(8) 0.0264(9) -0.0049(7) 0.0001(7) 0.0003(6)
C10 0.0203(8) 0.0167(8) 0.0226(8) -0.0018(7) -0.0036(7) 0.0002(7)
O10 0.0330(7) 0.0176(6) 0.0412(8) 0.0016(6) -0.0089(6) 0.0003(6)
O9 0.0484(9) 0.0226(7) 0.0368(8) -0.0002(6) -0.0163(7) 0.0077(6)
C29 0.0366(10) 0.0191(9) 0.0310(10) 0.0033(8) -0.0085(8) 0.0019(8)
C30 0.0316(10) 0.0232(9) 0.0335(10) 0.0022(8) 0.0003(8) -0.0073(8)
C28 0.0494(14) 0.0257(11) 0.0710(17) -0.0099(11) -0.0272(13) 0.0049(10)
C31 0.0289(11) 0.0468(14) 0.0653(16) -0.0003(12) -0.0131(11) -0.0069(10)

loop_
_atom_type_symbol
_atom_type_description
_atom_type_scat_dispersion_real
_atom_type_scat_dispersion_imag
_atom_type_scat_source
C C 0.0181 0.0091 'International Tables Vol C Tables 4.2.6.8 and 6.1.1.4'
H H 0.0000 0.0000 'International Tables Vol C Tables 4.2.6.8 and 6.1.1.4'
O O 0.0492 0.0322 'International Tables Vol C Tables 4.2.6.8 and 6.1.1.4'

loop_
_geom_angle_atom_site_label_1
_geom_angle_atom_site_label_2
_geom_angle_atom_site_label_3
_geom_angle
C19 O6 C12 114.87(12)
C23 O7 C27 116.94(15)
C16 O4 C13 110.38(13)
C21 O8 H8 109.5
C23 C18 C17 122.92(16)
C23 C18 C19 117.86(15)
C19 C18 C17 118.30(15)
C11 O3 H3 109.5
C21 C20 H20 120.7
C19 C20 H20 120.7
C19 C20 C21 118.53(15)
C14 O1 C8 106.03(12)
C17 C15 C12 120.93(15)
C17 C15 C16 126.01(16)
C16 C15 C12 110.15(15)
O7 C23 C18 114.55(16)
O7 C23 C22 124.26(16)
C22 C23 C18 121.19(15)
C18 C17 H17 121.3
C15 C17 C18 117.34(16)
C15 C17 H17 121.3
O8 C21 C20 116.91(16)
O8 C21 C22 121.53(16)
C20 C21 C22 121.57(16)
C23 C22 C21 118.95(16)
C23 C22 H22 120.5
C21 C22 H22 120.5
O2 C14 O1 123.82(16)
O2 C14 C11 128.88(17)
O1 C14 C11 107.30(14)
O6 C19 C18 121.00(15)
O6 C19 C20 116.84(15)
C20 C19 C18 121.87(15)
O7 C27 H27A 109.5
O7 C27 H27B 109.5
O7 C27 H27C 109.5
H27A C27 H27B 109.5
H27A C27 H27C 109.5
H27B C27 H27C 109.5
H26A C26 H26B 109.5
H26A C26 H26C 109.5
H26B C26 H26C 109.5
C4 C26 H26A 109.5
C4 C26 H26B 109.5
C4 C26 H26C 109.5
O6 C12 C15 110.61(13)
O6 C12 C11 110.33(13)
O6 C12 C13 114.92(13)
C15 C12 C11 117.19(14)
C15 C12 C13 101.65(14)
C13 C12 C11 101.77(13)
H6A C6 H6B 108.0
C7 C6 H6A 109.4
C7 C6 H6B 109.4
C7 C6 C5 111.25(15)
C5 C6 H6A 109.4
C5 C6 H6B 109.4
O4 C16 C15 108.89(15)
O5 C16 O4 121.39(16)
O5 C16 C15 129.57(18)
O1 C8 C7 112.38(13)
O1 C8 C13 104.51(13)
O1 C8 C9 100.99(13)
C7 C8 C13 116.43(14)
C7 C8 C9 115.97(15)
C9 C8 C13 104.82(13)
O3 C11 C14 115.83(14)
O3 C11 C12 116.19(13)
O3 C11 C9 117.90(14)
C14 C11 C12 101.60(13)
C14 C11 C9 96.08(13)
C9 C11 C12 106.31(13)
C26 C4 C25 107.06(16)
C26 C4 C3 111.08(17)
C26 C4 C5 114.53(16)
C25 C4 C5 108.61(17)
C3 C4 C25 106.98(16)
C3 C4 C5 108.30(15)
C4 C25 H25A 109.5
C4 C25 H25B 109.5
C4 C25 H25C 109.5
H25A C25 H25B 109.5
H25A C25 H25C 109.5
H25B C25 H25C 109.5
H1A C1 H1B 107.8
C2 C1 H1A 109.1
C2 C1 H1B 109.1
C2 C1 C10 112.49(15)
C10 C1 H1A 109.1
C10 C1 H1B 109.1
H24A C24 H24B 109.5
H24A C24 H24C 109.5
H24B C24 H24C 109.5
C10 C24 H24A 109.5
C10 C24 H24B 109.5
C10 C24 H24C 109.5
C1 C2 H2A 109.6
C1 C2 H2B 109.6
H2A C2 H2B 108.1
C3 C2 C1 110.38(18)
C3 C2 H2A 109.6
C3 C2 H2B 109.6
C6 C7 H7A 109.9
C6 C7 H7B 109.9
C8 C7 C6 109.04(14)
C8 C7 H7A 109.9
C8 C7 H7B 109.9
H7A C7 H7B 108.3
O4 C13 C12 107.86(14)
O4 C13 C8 109.95(13)
O4 C13 H13 111.8
C12 C13 C8 103.15(13)
C12 C13 H13 111.8
C8 C13 H13 111.8
C8 C9 C11 92.25(13)
C8 C9 H9 105.1
C8 C9 C10 117.53(14)
C11 C9 H9 105.1
C10 C9 C11 129.25(14)
C10 C9 H9 105.1
C4 C3 H3A 108.6
C4 C3 H3B 108.6
C2 C3 C4 114.61(16)
C2 C3 H3A 108.6
C2 C3 H3B 108.6
H3A C3 H3B 107.6
C6 C5 C4 114.61(15)
C6 C5 H5 104.3
C6 C5 C10 111.79(14)
C4 C5 H5 104.3
C4 C5 C10 115.80(15)
C10 C5 H5 104.3
C1 C10 C5 108.38(14)
C24 C10 C1 108.10(15)
C24 C10 C9 114.14(14)
C24 C10 C5 114.85(14)
C9 C10 C1 107.66(14)
C9 C10 C5 103.36(14)
C29 O10 C30 116.88(15)
O10 C29 C28 111.86(17)
O9 C29 O10 122.99(19)
O9 C29 C28 125.1(2)
O10 C30 H30A 110.3
O10 C30 H30B 110.3
O10 C30 C31 107.23(17)
H30A C30 H30B 108.5
C31 C30 H30A 110.3
C31 C30 H30B 110.3
C29 C28 H28A 109.5
C29 C28 H28B 109.5
C29 C28 H28C 109.5
H28A C28 H28B 109.5
H28A C28 H28C 109.5
H28B C28 H28C 109.5
C30 C31 H31A 109.5
C30 C31 H31B 109.5
C30 C31 H31C 109.5
H31A C31 H31B 109.5
H31A C31 H31C 109.5
H31B C31 H31C 109.5

loop_
_geom_bond_atom_site_label_1
_geom_bond_atom_site_label_2
_geom_bond_distance
O6 C19 1.376(2)
O6 C12 1.427(2)
O7 C23 1.353(2)
O7 C27 1.431(2)
O4 C16 1.366(2)
O4 C13 1.448(2)
O8 H8 0.8200
O8 C21 1.347(2)
C18 C23 1.409(2)
C18 C17 1.431(2)
C18 C19 1.409(2)
O2 C14 1.194(2)
O5 C16 1.204(2)
O3 H3 0.8200
O3 C11 1.383(2)
C20 H20 0.9300
C20 C21 1.390(2)
C20 C19 1.376(2)
O1 C14 1.360(2)
O1 C8 1.487(2)
C15 C17 1.347(3)
C15 C12 1.493(2)
C15 C16 1.452(2)
C23 C22 1.377(3)
C17 H17 0.9300
C21 C22 1.401(2)
C22 H22 0.9300
C14 C11 1.530(2)
C27 H27A 0.9600
C27 H27B 0.9600
C27 H27C 0.9600
C26 H26A 0.9600
C26 H26B 0.9600
C26 H26C 0.9600
C26 C4 1.541(3)
C12 C11 1.587(2)
C12 C13 1.545(2)
C6 H6A 0.9700
C6 H6B 0.9700
C6 C7 1.534(3)
C6 C5 1.536(2)
C8 C7 1.507(2)
C8 C13 1.546(2)
C8 C9 1.535(2)
C11 C9 1.560(2)
C4 C25 1.547(3)
C4 C3 1.541(3)
C4 C5 1.563(3)
C25 H25A 0.9600
C25 H25B 0.9600
C25 H25C 0.9600
C1 H1A 0.9700
C1 H1B 0.9700
C1 C2 1.528(3)
C1 C10 1.548(2)
C24 H24A 0.9600
C24 H24B 0.9600
C24 H24C 0.9600
C24 C10 1.539(2)
C2 H2A 0.9700
C2 H2B 0.9700
C2 C3 1.524(3)
C7 H7A 0.9700
C7 H7B 0.9700
C13 H13 0.9800
C9 H9 0.9800
C9 C10 1.548(2)
C3 H3A 0.9700
C3 H3B 0.9700
C5 H5 0.9800
C5 C10 1.567(2)
O10 C29 1.341(2)
O10 C30 1.447(2)
O9 C29 1.199(3)
C29 C28 1.493(3)
C30 H30A 0.9700
C30 H30B 0.9700
C30 C31 1.507(3)
C28 H28A 0.9600
C28 H28B 0.9600
C28 H28C 0.9600
C31 H31A 0.9600
C31 H31B 0.9600
C31 H31C 0.9600

loop_
_geom_torsion_atom_site_label_1
_geom_torsion_atom_site_label_2
_geom_torsion_atom_site_label_3
_geom_torsion_atom_site_label_4
_geom_torsion
O6 C12 C11 O3 -37.69(19)
O6 C12 C11 C14 -164.32(13)
O6 C12 C11 C9 95.73(15)
O6 C12 C13 O4 116.61(15)
O6 C12 C13 C8 -127.06(14)
O7 C23 C22 C21 178.98(16)
O8 C21 C22 C23 178.06(15)
C18 C23 C22 C21 0.0(2)
O2 C14 C11 O3 -14.6(3)
O2 C14 C11 C12 112.3(2)
O2 C14 C11 C9 -139.63(19)
O3 C11 C9 C8 -178.69(14)
O3 C11 C9 C10 52.3(2)
C20 C21 C22 C23 -1.5(3)
O1 C14 C11 O3 165.54(14)
O1 C14 C11 C12 -67.59(16)
O1 C14 C11 C9 40.48(16)
O1 C8 C7 C6 160.43(14)
O1 C8 C13 O4 50.07(17)
O1 C8 C13 C12 -64.76(15)
O1 C8 C9 C11 54.16(13)
O1 C8 C9 C10 -168.57(13)
C15 C12 C11 O3 90.07(18)
C15 C12 C11 C14 -36.56(18)
C15 C12 C11 C9 -136.51(15)
C15 C12 C13 O4 -2.86(17)
C15 C12 C13 C8 113.46(14)
C23 C18 C17 C15 174.60(15)
C23 C18 C19 O6 173.97(14)
C23 C18 C19 C20 0.3(2)
C17 C18 C23 O7 -9.6(2)
C17 C18 C23 C22 169.45(15)
C17 C18 C19 O6 4.6(2)
C17 C18 C19 C20 -169.07(15)
C17 C15 C12 O6 35.8(2)
C17 C15 C12 C11 -91.80(19)
C17 C15 C12 C13 158.31(15)
C17 C15 C16 O4 -151.58(17)
C17 C15 C16 O5 23.8(3)
C21 C20 C19 O6 -175.63(14)
C21 C20 C19 C18 -1.7(2)
C14 O1 C8 C7 -156.15(15)
C14 O1 C8 C13 76.71(16)
C14 O1 C8 C9 -31.92(16)
C14 C11 C9 C8 -55.17(14)
C14 C11 C9 C10 175.82(16)
C19 O6 C12 C15 -46.43(18)
C19 O6 C12 C11 84.87(16)
C19 O6 C12 C13 -160.79(13)
C19 C18 C23 O7 -178.53(14)
C19 C18 C23 C22 0.6(2)
C19 C18 C17 C15 -16.6(2)
C19 C20 C21 O8 -177.22(15)
C19 C20 C21 C22 2.3(3)
C27 O7 C23 C18 172.74(15)
C27 O7 C23 C22 -6.3(2)
C26 C4 C3 C2 -74.7(2)
C26 C4 C5 C6 -58.3(2)
C26 C4 C5 C10 74.1(2)
C12 O6 C19 C18 28.6(2)
C12 O6 C19 C20 -157.46(14)
C12 C15 C17 C18 -4.5(2)
C12 C15 C16 O4 9.06(19)
C12 C15 C16 O5 -175.55(18)
C12 C11 C9 C8 48.83(15)
C12 C11 C9 C10 -80.2(2)
C6 C5 C10 C1 -173.69(14)
C6 C5 C10 C24 65.33(19)
C6 C5 C10 C9 -59.65(17)
C16 O4 C13 C12 8.69(17)
C16 O4 C13 C8 -103.10(16)
C16 C15 C17 C18 154.20(17)
C16 C15 C12 O6 -125.96(15)
C16 C15 C12 C11 106.41(16)
C16 C15 C12 C13 -3.47(18)
C8 O1 C14 O2 174.13(16)
C8 O1 C14 C11 -5.97(17)
C8 C9 C10 C1 164.89(14)
C8 C9 C10 C24 -75.11(19)
C8 C9 C10 C5 50.33(18)
C11 C12 C13 O4 -124.17(13)
C11 C12 C13 C8 -7.84(16)
C11 C9 C10 C1 -76.2(2)
C11 C9 C10 C24 43.8(2)
C11 C9 C10 C5 169.21(16)
C4 C5 C10 C1 52.6(2)
C4 C5 C10 C24 -68.4(2)
C4 C5 C10 C9 166.61(14)
C25 C4 C3 C2 168.74(18)
C25 C4 C5 C6 61.3(2)
C25 C4 C5 C10 -166.29(15)
C1 C2 C3 C4 -57.0(2)
C2 C1 C10 C24 70.1(2)
C2 C1 C10 C9 -166.19(16)
C2 C1 C10 C5 -55.0(2)
C7 C6 C5 C4 -159.24(15)
C7 C6 C5 C10 66.44(18)
C7 C8 C13 O4 -74.54(18)
C7 C8 C13 C12 170.64(15)
C7 C8 C9 C11 175.90(14)
C7 C8 C9 C10 -46.8(2)
C13 O4 C16 O5 173.20(16)
C13 O4 C16 C15 -10.96(18)
C13 C12 C11 O3 -160.11(14)
C13 C12 C11 C14 73.25(15)
C13 C12 C11 C9 -26.70(16)
C13 C8 C7 C6 -79.08(19)
C13 C8 C9 C11 -54.23(14)
C13 C8 C9 C10 83.04(17)
C9 C8 C7 C6 45.0(2)
C9 C8 C13 O4 155.86(13)
C9 C8 C13 C12 41.03(16)
C3 C4 C5 C6 177.10(15)
C3 C4 C5 C10 -50.5(2)
C5 C6 C7 C8 -54.70(19)
C5 C4 C3 C2 51.8(2)
C10 C1 C2 C3 58.1(2)
C29 O10 C30 C31 -168.19(19)
C30 O10 C29 O9 1.0(3)
C30 O10 C29 C28 -180.0(2)
